data_7221502
loop_
_publ_author_name
'Pasturel, M.'
'Weill, F.'
'Bobet, J.L.'

_publ_section_title
;
 Superstructures in room - temperature ordered deuterides Ce Cu Si D(x)
 and Ce Cu Ge D(x)
;
_journal_name_full
;
Zeitschrift fuer Naturforschung, Teil B. Anorganische Chemie, Organische 
Chemie (42,1987-)
;
_journal_page_first 922
_journal_page_last 928
_journal_volume 62
_journal_year 2007
_chemical_formula_sum 'Ce Cu D1.64 Si'
_chemical_name_systematic 'Ce Cu Si D1.64'
_space_group_IT_number 194
_symmetry_space_group_name_Hall '-P 6c 2c'
_symmetry_space_group_name_H-M 'P 63/m m c'
_cell_angle_alpha 90
_cell_angle_beta 90
_cell_angle_gamma 120
_cell_formula_units_Z 14
_cell_length_a 4.1803
_cell_length_b 4.1803
_cell_length_c 58.15
_cell_volume 880.025
_citation_journal_id_ASTM ZNBSEN
_cod_data_source_file Pasturel_ZNBSEN_2007_1366.cif
_cod_data_source_block D1.64Ce1Cu1Si1
_cod_original_cell_volume 880.0256
_cod_original_formula_sum 'D1.64 Ce1 Cu1 Si1'
_cod_database_code 7221502

loop_
_symmetry_equiv_pos_as_xyz
x,y,z
x-y,x,z+1/2
-y,x-y,z
-x,-y,z+1/2
-x+y,-x,z
y,-x+y,z+1/2
-y,-x,-z+1/2
x-y,-y,-z
x,x-y,-z+1/2
y,x,-z
-x+y,y,-z+1/2
-x,-x+y,-z
-x,-y,-z
-x+y,-x,-z-1/2
y,-x+y,-z
x,y,-z-1/2
x-y,x,-z
-y,x-y,-z-1/2
y,x,z-1/2
-x+y,y,z
-x,-x+y,z-1/2
-y,-x,z
x-y,-y,z-1/2
x,x-y,z

loop_
_atom_site_label
_atom_site_type_symbol
_atom_site_fract_x
_atom_site_fract_y
_atom_site_fract_z
_atom_site_occupancy
_atom_site_U_iso_or_equiv
Cu3 Cu 0.3333 0.6667 0.1778 1 0.0
Cu1 Cu 0.3333 0.6667 0.75 1 0.0
D6 D 0.3333 0.6667 0.849 0.54 0.0
Si4 Si 0.3333 0.6667 0.9692 1 0.0
Si2 Si 0.3333 0.6667 0.1082 1 0.0
D3 D 0.3333 0.6667 0.4294 0.98 0.0
Ce4 Ce 0 0 0.2143 1 0.0
Cu4 Cu 0.3333 0.6667 0.6042 1 0.0
Ce3 Ce 0 0 0.1428 1 0.0
D2 D 0.3333 0.6667 0.7811 0.87 0.0
D1 D 0.3333 0.6667 0.9178 0.61 0.0
Si3 Si 0.3333 0.6667 0.6764 1 0.0
Si1 Si 0.3333 0.6667 0.25 1 0.0
Cu2 Cu 0.3333 0.6667 0.0368 1 0.0
D5 D 0.3333 0.6667 0.2151 0.93 0.0
Ce1 Ce 0 0 0 1 0.0
Ce2 Ce 0 0 0.0714 1 0.0
D7 D 0.3333 0.6667 0.5068 0.83 0.0
D4 D 0.3333 0.6667 0.3599 0.96 0.0
